data_7044060
loop_
_publ_author_name
'Lu, Yang'
'Hua, Xiuni'
'Liao, Wei-Qiang'
'Gao, Jixing'
'Yin, Zi'

_publ_section_title
;
 A room temperature reversible phase transition containing dielectric
 switch of a host-guest supramolecular metal-halide compound
;
_journal_name_full 'Dalton Trans.'
_journal_paper_doi 10.1039/C7DT02607B
_journal_year 2017
_chemical_formula_moiety 'C12 H24 O6, C6 H16 N2, Cl4 Cu'
_chemical_formula_sum 'C18 H40 Cl4 Cu N2 O6'
_chemical_formula_weight 585.87
_space_group_crystal_system triclinic
_space_group_IT_number 2
_space_group_name_Hall '-P 1'
_space_group_name_H-M_alt 'P -1'
_symmetry_space_group_name_Hall '-P 1'
_symmetry_space_group_name_H-M 'P -1'
_atom_sites_solution_hydrogens geom
_audit_creation_method SHELXL-2014/7
_audit_update_record
;
2017-08-24 deposited with the CCDC.
2017-08-31 downloaded from the CCDC.
;
_cell_angle_alpha 92.34(3)
_cell_angle_beta 90.89(3)
_cell_angle_gamma 97.50(3)
_cell_formula_units_Z 4
_cell_length_a 10.181(2)
_cell_length_b 10.829(2)
_cell_length_c 25.409(5)
_cell_measurement_reflns_used 11354
_cell_measurement_temperature 273(2)
_cell_measurement_theta_max 27.485
_cell_measurement_theta_min 3.001
_cell_volume 2774.4(9)
_computing_cell_refinement 'CrystalClear (Rigaku Inc., 2008)'
_computing_data_collection 'CrystalClear (Rigaku Inc., 2008)'
_computing_data_reduction 'CrystalClear (Rigaku Inc., 2008)'
_computing_molecular_graphics 'DIAMOND (Brandenburg & Putz, 2005)'
_computing_structure_refinement 'SHELXL-2014/7 (Sheldrick, 2014)'
_computing_structure_solution 'SHELXL-2014/7 (Sheldrick, 2014)'
_diffrn_ambient_temperature 273(2)
_diffrn_measured_fraction_theta_full 0.968
_diffrn_measured_fraction_theta_max 0.893
_diffrn_measurement_device_type 'Rigaku SCXmini diffractometer'
_diffrn_measurement_method '\w scans'
_diffrn_radiation_type MoK\a
_diffrn_radiation_wavelength 0.71073
_diffrn_reflns_av_R_equivalents 0.0554
_diffrn_reflns_av_unetI/netI 0.1014
_diffrn_reflns_Laue_measured_fraction_full 0.968
_diffrn_reflns_Laue_measured_fraction_max 0.893
_diffrn_reflns_limit_h_max 12
_diffrn_reflns_limit_h_min -13
_diffrn_reflns_limit_k_max 14
_diffrn_reflns_limit_k_min -11
_diffrn_reflns_limit_l_max 32
_diffrn_reflns_limit_l_min -32
_diffrn_reflns_number 18125
_diffrn_reflns_point_group_measured_fraction_full 0.968
_diffrn_reflns_point_group_measured_fraction_max 0.893
_diffrn_reflns_theta_full 25.242
_diffrn_reflns_theta_max 27.485
_diffrn_reflns_theta_min 3.001
_exptl_absorpt_coefficient_mu 1.205
_exptl_absorpt_correction_type multi-scan
_exptl_crystal_colour orange
_exptl_crystal_density_diffrn 1.403
_exptl_crystal_description bulk
_exptl_crystal_F_000 1228
_exptl_crystal_size_max 0.3
_exptl_crystal_size_mid 0.2
_exptl_crystal_size_min 0.1
_exptl_transmission_factor_max 0.886
_exptl_transmission_factor_min 0.749
_refine_diff_density_max 0.637
_refine_diff_density_min -0.514
_refine_diff_density_rms 0.117
_refine_ls_extinction_method 'SHELXL-2014/7 (Sheldrick 2014)'
_refine_ls_goodness_of_fit_ref 1.084
_refine_ls_hydrogen_treatment constr
_refine_ls_matrix_type full
_refine_ls_number_parameters 561
_refine_ls_number_reflns 11354
_refine_ls_number_restraints 3
_refine_ls_restrained_S_all 1.085
_refine_ls_R_factor_all 0.1427
_refine_ls_R_factor_gt 0.0813
_refine_ls_shift/su_max 0.000
_refine_ls_shift/su_mean 0.000
_refine_ls_structure_factor_coef Fsqd
_refine_ls_weighting_details 'w=1/[\s^2^(Fo^2^)+(0.0665P)^2^+1.8776P] where P=(Fo^2^+2Fc^2^)/3'
_refine_ls_weighting_scheme calc
_refine_ls_wR_factor_gt 0.1605
_refine_ls_wR_factor_ref 0.1904
_reflns_Friedel_coverage 0.000
_reflns_number_gt 6695
_reflns_number_total 12716
_reflns_threshold_expression 'I > 2\s(I)'
_cod_data_source_file c7dt02607b2.cif
_cod_data_source_block 1
_cod_original_cell_volume 2774.5(9)
_cod_database_code 7044060
_shelx_shelxl_version_number 2014/7
_shelx_space_group_comment
;
The symmetry employed for this shelxl refinement is uniquely defined
by the following loop, which should always be used as a source of
symmetry information in preference to the above space-group names.
They are only intended as comments.
;
_shelx_estimated_absorpt_t_min 0.704
_shelx_estimated_absorpt_t_max 0.786

loop_
_space_group_symop_operation_xyz
'x, y, z'
'-x, -y, -z'

loop_
_atom_site_label
_atom_site_type_symbol
_atom_site_fract_x
_atom_site_fract_y
_atom_site_fract_z
_atom_site_U_iso_or_equiv
_atom_site_adp_type
_atom_site_occupancy
_atom_site_site_symmetry_order
_atom_site_calc_flag
_atom_site_refinement_flags_posn
_atom_site_refinement_flags_adp
C33 C 0.3063(10) 0.2593(11) 0.2773(3) 0.112(3) Uani 1 1 d . .
H33A H 0.3543 0.1968 0.2921 0.134 Uiso 1 1 calc R U
H33B H 0.2584 0.2960 0.3053 0.134 Uiso 1 1 calc R U
C31 C 0.0513(9) 0.0331(9) 0.2135(4) 0.103(3) Uani 1 1 d . .
H31A H -0.0060 -0.0363 0.2272 0.124 Uiso 1 1 calc R U
H31B H -0.0037 0.0916 0.1998 0.124 Uiso 1 1 calc R U
C32 C 0.1415(9) 0.0955(9) 0.2562(3) 0.090(3) Uani 1 1 d . .
H32A H 0.0893 0.1177 0.2859 0.108 Uiso 1 1 calc R U
H32B H 0.2000 0.0379 0.2680 0.108 Uiso 1 1 calc R U
Cu1 Cu 0.69178(6) 0.58551(6) 0.09865(3) 0.0445(2) Uani 1 1 d . .
Cl1 Cl 0.80131(15) 0.72144(13) 0.04252(6) 0.0525(4) Uani 1 1 d . .
Cl3 Cl 0.48903(15) 0.58352(16) 0.13179(7) 0.0665(5) Uani 1 1 d . .
Cl4 Cl 0.65075(19) 0.41644(15) 0.04396(7) 0.0739(5) Uani 1 1 d . .
Cl2 Cl 0.81172(18) 0.6407(2) 0.17094(7) 0.0863(6) Uani 1 1 d . .
Cu2 Cu 0.68551(6) 0.06380(6) 0.39789(3) 0.0429(2) Uani 1 1 d . .
Cl6 Cl 0.78567(15) 0.20883(13) 0.45882(6) 0.0512(4) Uani 1 1 d . .
Cl5 Cl 0.63246(17) -0.08901(14) 0.45474(6) 0.0611(4) Uani 1 1 d . .
Cl7 Cl 0.48962(15) 0.04698(17) 0.35492(7) 0.0678(5) Uani 1 1 d . .
Cl8 Cl 0.81592(16) 0.09871(18) 0.32999(6) 0.0702(5) Uani 1 1 d . .
N1 N 0.2787(4) 0.9200(4) 0.43203(17) 0.0409(11) Uani 1 1 d . .
H1A H 0.3636 0.9493 0.4279 0.049 Uiso 1 1 calc R U
H1B H 0.2692 0.8971 0.4652 0.049 Uiso 1 1 calc R U
N2 N 0.3270(4) 0.6134(4) 0.36575(18) 0.0439(11) Uani 1 1 d . .
H2A H 0.2443 0.5755 0.3620 0.066 Uiso 1 1 calc R U
H2B H 0.3804 0.5581 0.3742 0.066 Uiso 1 1 calc R U
H2C H 0.3527 0.6473 0.3356 0.066 Uiso 1 1 calc R U
O6 O 0.6014(4) 0.6123(4) 0.33086(19) 0.0694(13) Uani 1 1 d . .
O5 O 0.5075(4) 0.4716(4) 0.41695(18) 0.0628(12) Uani 1 1 d . .
C5 C 0.2434(5) 0.8092(5) 0.3961(2) 0.0365(12) Uani 1 1 d . .
H5 H 0.2599 0.8348 0.3600 0.044 Uiso 1 1 calc R U
C6 C 0.3333(5) 0.7124(5) 0.4082(2) 0.0422(13) Uani 1 1 d . .
H6A H 0.4239 0.7529 0.4125 0.051 Uiso 1 1 calc R U
H6B H 0.3076 0.6749 0.4411 0.051 Uiso 1 1 calc R U
O4 O 0.2390(5) 0.3742(5) 0.4200(2) 0.0886(16) Uani 1 1 d . .
C4 C 0.0969(5) 0.7623(5) 0.4000(3) 0.0528(16) Uani 1 1 d . .
H4A H 0.0794 0.7317 0.4349 0.063 Uiso 1 1 calc R U
H4B H 0.0736 0.6933 0.3746 0.063 Uiso 1 1 calc R U
O2 O 0.1555(6) 0.6053(7) 0.2672(2) 0.0977(18) Uani 1 1 d . .
O3 O 0.0688(5) 0.4614(5) 0.3483(2) 0.0822(15) Uani 1 1 d . .
O1 O 0.4156(6) 0.7386(5) 0.2777(2) 0.0861(16) Uani 1 1 d . .
C14 C 0.4585(8) 0.3602(6) 0.4418(3) 0.079(2) Uani 1 1 d . .
H14A H 0.5186 0.3454 0.4702 0.095 Uiso 1 1 calc R U
H14B H 0.4521 0.2899 0.4166 0.095 Uiso 1 1 calc R U
C1 C 0.1967(6) 1.0211(5) 0.4229(3) 0.0589(17) Uani 1 1 d . .
H1C H 0.2139 1.0527 0.3881 0.071 Uiso 1 1 calc R U
H1D H 0.2211 1.0891 0.4486 0.071 Uiso 1 1 calc R U
C11 C 0.0278(8) 0.3676(8) 0.3848(3) 0.085(2) Uani 1 1 d . .
H11A H 0.0289 0.2861 0.3677 0.102 Uiso 1 1 calc R U
H11B H -0.0625 0.3744 0.3950 0.102 Uiso 1 1 calc R U
C15 C 0.6332(7) 0.4666(8) 0.3951(3) 0.080(2) Uani 1 1 d . .
H15A H 0.6271 0.4024 0.3671 0.096 Uiso 1 1 calc R U
H15B H 0.6948 0.4463 0.4219 0.096 Uiso 1 1 calc R U
C3 C 0.0100(6) 0.8646(6) 0.3896(3) 0.069(2) Uani 1 1 d . .
H3A H 0.0197 0.8896 0.3535 0.083 Uiso 1 1 calc R U
H3B H -0.0823 0.8331 0.3947 0.083 Uiso 1 1 calc R U
C17 C 0.6329(8) 0.7335(8) 0.3103(3) 0.090(3) Uani 1 1 d . .
H17A H 0.7255 0.7454 0.3007 0.108 Uiso 1 1 calc R U
H17B H 0.6204 0.7962 0.3374 0.108 Uiso 1 1 calc R U
C16 C 0.6814(7) 0.5892(8) 0.3739(3) 0.080(2) Uani 1 1 d . .
H16A H 0.6793 0.6542 0.4012 0.097 Uiso 1 1 calc R U
H16B H 0.7723 0.5902 0.3629 0.097 Uiso 1 1 calc R U
C9 C 0.0303(12) 0.5504(11) 0.2696(4) 0.138(4) Uani 1 1 d . .
H9A H 0.0009 0.5229 0.2340 0.165 Uiso 1 1 calc R U
H9B H -0.0235 0.6136 0.2811 0.165 Uiso 1 1 calc R U
C13 C 0.3280(8) 0.3732(7) 0.4627(3) 0.081(2) Uani 1 1 d . .
H13A H 0.2991 0.3042 0.4847 0.097 Uiso 1 1 calc R U
H13B H 0.3318 0.4502 0.4839 0.097 Uiso 1 1 calc R U
C2 C 0.0516(7) 0.9749(7) 0.4269(3) 0.070(2) Uani 1 1 d . .
H2D H 0.0004 1.0415 0.4190 0.084 Uiso 1 1 calc R U
H2E H 0.0329 0.9512 0.4627 0.084 Uiso 1 1 calc R U
C7 C 0.3254(10) 0.7511(11) 0.2336(3) 0.115(4) Uani 1 1 d . .
H7A H 0.3350 0.8378 0.2244 0.138 Uiso 1 1 calc R U
H7B H 0.3510 0.7027 0.2034 0.138 Uiso 1 1 calc R U
C12 C 0.1115(8) 0.3781(8) 0.4314(4) 0.094(3) Uani 1 1 d . .
H12A H 0.1033 0.4559 0.4505 0.113 Uiso 1 1 calc R U
H12B H 0.0819 0.3105 0.4541 0.113 Uiso 1 1 calc R U
C8 C 0.1916(12) 0.7122(11) 0.2440(5) 0.136(4) Uani 1 1 d . .
H8A H 0.1603 0.7778 0.2655 0.163 Uiso 1 1 calc R U
H8B H 0.1433 0.7078 0.2106 0.163 Uiso 1 1 calc R U
C18 C 0.5513(9) 0.7510(8) 0.2643(3) 0.089(3) Uani 1 1 d . .
H18A H 0.5776 0.8332 0.2510 0.107 Uiso 1 1 calc R U
H18B H 0.5644 0.6896 0.2367 0.107 Uiso 1 1 calc R U
C10 C 0.0028(8) 0.4513(9) 0.3010(4) 0.095(3) Uani 1 1 d . .
H10A H -0.0916 0.4397 0.3074 0.114 Uiso 1 1 calc R U
H10B H 0.0235 0.3770 0.2820 0.114 Uiso 1 1 calc R U
N4 N 0.2639(4) 0.4300(4) 0.06547(17) 0.0398(11) Uani 1 1 d . .
H4C H 0.3468 0.4681 0.0683 0.048 Uiso 1 1 calc R U
H4D H 0.2522 0.3951 0.0331 0.048 Uiso 1 1 calc R U
C23 C 0.2453(5) 0.3301(5) 0.1044(2) 0.0377(13) Uani 1 1 d . .
H23 H 0.2647 0.3688 0.1397 0.045 Uiso 1 1 calc R U
N3 N 0.3498(4) 0.1521(4) 0.13467(17) 0.0414(11) Uani 1 1 d . .
H3C H 0.3774 0.1926 0.1648 0.062 Uiso 1 1 calc R U
H3D H 0.4051 0.0979 0.1259 0.062 Uiso 1 1 calc R U
H3E H 0.2689 0.1115 0.1386 0.062 Uiso 1 1 calc R U
C24 C 0.3462(5) 0.2423(5) 0.0928(2) 0.0452(14) Uani 1 1 d . .
H24A H 0.3239 0.1976 0.0593 0.054 Uiso 1 1 calc R U
H24B H 0.4332 0.2900 0.0900 0.054 Uiso 1 1 calc R U
C22 C 0.1036(6) 0.2697(6) 0.1025(3) 0.0619(18) Uani 1 1 d . .
H22A H 0.0909 0.2084 0.1294 0.074 Uiso 1 1 calc R U
H22B H 0.0842 0.2266 0.0685 0.074 Uiso 1 1 calc R U
C19 C 0.1711(6) 0.5246(6) 0.0727(3) 0.0612(18) Uani 1 1 d . .
H19A H 0.1905 0.5700 0.1062 0.073 Uiso 1 1 calc R U
H19B H 0.1839 0.5837 0.0450 0.073 Uiso 1 1 calc R U
C20 C 0.0310(7) 0.4648(7) 0.0713(3) 0.080(2) Uani 1 1 d . .
H20A H 0.0085 0.4280 0.0364 0.097 Uiso 1 1 calc R U
H20B H -0.0267 0.5277 0.0786 0.097 Uiso 1 1 calc R U
C21 C 0.0083(6) 0.3652(7) 0.1112(3) 0.080(2) Uani 1 1 d . .
H21A H -0.0822 0.3243 0.1080 0.096 Uiso 1 1 calc R U
H21B H 0.0217 0.4029 0.1465 0.096 Uiso 1 1 calc R U
O7 O 0.6172(6) 0.1222(7) 0.1695(3) 0.112(2) Uani 1 1 d . .
O10 O 0.1255(5) -0.0077(5) 0.1751(3) 0.0892(17) Uani 1 1 d . U
O9 O 0.2091(7) -0.0478(5) 0.0705(3) 0.112(2) Uani 1 1 d . U
C26 C 0.6162(12) -0.0403(13) 0.1065(6) 0.144(5) Uani 1 1 d . .
H26A H 0.6726 -0.0749 0.0809 0.173 Uiso 1 1 calc R U
H26B H 0.5975 -0.0999 0.1338 0.173 Uiso 1 1 calc R U
O8 O 0.4992(7) -0.0196(6) 0.0822(3) 0.104(2) Uani 1 1 d . .
O12 O 0.4839(6) 0.3078(6) 0.2164(2) 0.0998(18) Uani 1 1 d . U
C27 C 0.4260(13) -0.1255(10) 0.0579(4) 0.127(4) Uani 1 1 d . .
H27A H 0.4073 -0.1889 0.0836 0.152 Uiso 1 1 calc R U
H27B H 0.4778 -0.1587 0.0303 0.152 Uiso 1 1 calc R U
C28 C 0.3034(13) -0.0966(11) 0.0357(4) 0.127(4) Uani 1 1 d . U
H28A H 0.2590 -0.1721 0.0180 0.152 Uiso 1 1 calc R U
H28B H 0.3251 -0.0366 0.0088 0.152 Uiso 1 1 calc R U
C29 C 0.1322(11) -0.1381(8) 0.0960(5) 0.126(4) Uani 1 1 d . .
H29A H 0.1883 -0.1890 0.1143 0.151 Uiso 1 1 calc R U
H29B H 0.0772 -0.1916 0.0705 0.151 Uiso 1 1 calc R U
C35 C 0.5991(9) 0.2805(11) 0.2370(4) 0.118(3) Uani 1 1 d . .
H35A H 0.5814 0.2170 0.2627 0.142 Uiso 1 1 calc R U
H35B H 0.6471 0.3543 0.2546 0.142 Uiso 1 1 calc R U
O11 O 0.2194(6) 0.2057(6) 0.2386(2) 0.0922(17) Uani 1 1 d . .
C25 C 0.6842(10) 0.0766(13) 0.1297(5) 0.131(4) Uani 1 1 d . .
H25A H 0.7712 0.0632 0.1426 0.158 Uiso 1 1 calc R U
H25B H 0.6966 0.1376 0.1027 0.158 Uiso 1 1 calc R U
C34 C 0.3997(11) 0.3564(9) 0.2539(4) 0.107(3) Uani 1 1 d . U
H34A H 0.3497 0.4146 0.2369 0.128 Uiso 1 1 calc R U
H34B H 0.4539 0.4022 0.2818 0.128 Uiso 1 1 calc R U
C30 C 0.0462(8) -0.0810(8) 0.1346(4) 0.098(3) Uani 1 1 d . U
H30A H -0.0081 -0.0284 0.1164 0.117 Uiso 1 1 calc R U
H30B H -0.0123 -0.1463 0.1506 0.117 Uiso 1 1 calc R U
C36 C 0.6803(10) 0.2346(13) 0.1936(5) 0.139(5) Uani 1 1 d . .
H36A H 0.6946 0.2973 0.1674 0.167 Uiso 1 1 calc R U
H36B H 0.7661 0.2212 0.2078 0.167 Uiso 1 1 calc R U

loop_
_atom_site_aniso_label
_atom_site_aniso_U_11
_atom_site_aniso_U_22
_atom_site_aniso_U_33
_atom_site_aniso_U_23
_atom_site_aniso_U_13
_atom_site_aniso_U_12
C33 0.124(8) 0.179(10) 0.047(5) -0.004(6) -0.005(5) 0.075(8)
C31 0.096(7) 0.119(8) 0.107(8) 0.054(7) 0.037(6) 0.035(6)
C32 0.104(7) 0.105(7) 0.072(6) 0.037(5) 0.037(5) 0.039(6)
Cu1 0.0396(4) 0.0523(4) 0.0397(4) -0.0023(3) -0.0045(3) 0.0002(3)
Cl1 0.0606(9) 0.0480(9) 0.0451(9) -0.0009(7) -0.0003(7) -0.0063(7)
Cl3 0.0463(9) 0.0799(12) 0.0677(11) -0.0183(9) 0.0084(8) -0.0071(8)
Cl4 0.0910(13) 0.0547(10) 0.0676(12) -0.0171(8) 0.0232(10) -0.0186(9)
Cl2 0.0634(11) 0.1361(18) 0.0516(11) 0.0072(11) -0.0234(9) -0.0141(11)
Cu2 0.0395(4) 0.0484(4) 0.0401(4) 0.0035(3) -0.0022(3) 0.0029(3)
Cl6 0.0592(9) 0.0478(9) 0.0434(8) 0.0001(7) -0.0001(7) -0.0041(7)
Cl5 0.0779(11) 0.0501(9) 0.0504(9) 0.0102(7) -0.0159(8) -0.0098(8)
Cl7 0.0460(9) 0.0838(12) 0.0729(12) 0.0276(10) -0.0168(8) 0.0004(8)
Cl8 0.0588(10) 0.1012(14) 0.0467(10) 0.0000(9) 0.0089(8) -0.0035(9)
N1 0.043(3) 0.038(3) 0.041(3) -0.003(2) -0.003(2) 0.003(2)
N2 0.042(3) 0.045(3) 0.046(3) -0.003(2) 0.000(2) 0.012(2)
O6 0.065(3) 0.075(3) 0.065(3) -0.010(3) -0.004(2) -0.001(2)
O5 0.068(3) 0.054(3) 0.069(3) 0.004(2) -0.008(2) 0.019(2)
C5 0.037(3) 0.041(3) 0.031(3) -0.001(2) -0.002(2) 0.005(2)
C6 0.038(3) 0.044(3) 0.044(3) -0.003(3) -0.006(2) 0.008(3)
O4 0.065(3) 0.104(4) 0.094(4) 0.024(3) -0.003(3) -0.006(3)
C4 0.035(3) 0.056(4) 0.065(4) -0.017(3) -0.008(3) 0.004(3)
O2 0.078(4) 0.138(5) 0.083(4) 0.031(4) -0.005(3) 0.027(4)
O3 0.082(4) 0.078(3) 0.080(4) -0.007(3) -0.026(3) -0.004(3)
O1 0.112(4) 0.091(4) 0.057(3) 0.015(3) 0.025(3) 0.014(3)
C14 0.098(6) 0.055(5) 0.087(6) 0.012(4) -0.019(5) 0.017(4)
C1 0.082(5) 0.044(4) 0.054(4) -0.006(3) -0.018(3) 0.026(3)
C11 0.067(5) 0.087(6) 0.097(7) 0.014(5) 0.016(5) -0.012(4)
C15 0.064(5) 0.102(6) 0.079(6) -0.013(5) -0.014(4) 0.034(5)
C3 0.045(4) 0.078(5) 0.087(5) -0.021(4) -0.010(3) 0.021(3)
C17 0.093(6) 0.091(6) 0.079(6) 0.000(5) 0.020(5) -0.020(5)
C16 0.042(4) 0.107(7) 0.090(6) -0.015(5) -0.005(4) 0.011(4)
C9 0.139(10) 0.146(10) 0.113(9) 0.032(7) -0.079(8) -0.034(8)
C13 0.097(6) 0.067(5) 0.076(5) 0.017(4) -0.022(5) -0.002(4)
C2 0.071(5) 0.078(5) 0.066(5) -0.022(4) -0.007(4) 0.038(4)
C7 0.131(8) 0.176(10) 0.064(6) 0.066(6) 0.035(6) 0.094(8)
C12 0.081(6) 0.109(7) 0.095(7) 0.037(6) 0.002(5) 0.011(5)
C8 0.152(11) 0.140(10) 0.115(9) 0.060(8) -0.034(8) 0.005(8)
C18 0.103(7) 0.096(6) 0.064(5) 0.007(5) 0.025(5) -0.006(5)
C10 0.063(5) 0.131(8) 0.089(7) -0.022(6) -0.021(5) 0.019(5)
N4 0.044(3) 0.033(2) 0.042(3) 0.004(2) 0.003(2) 0.002(2)
C23 0.042(3) 0.037(3) 0.036(3) 0.010(2) 0.003(2) 0.005(2)
N3 0.042(3) 0.039(3) 0.045(3) -0.003(2) -0.004(2) 0.010(2)
C24 0.042(3) 0.045(3) 0.050(4) 0.010(3) 0.005(3) 0.008(3)
C22 0.046(4) 0.062(4) 0.079(5) 0.029(4) 0.005(3) 0.004(3)
C19 0.076(5) 0.049(4) 0.064(5) 0.014(3) 0.003(4) 0.025(4)
C20 0.065(5) 0.091(6) 0.098(6) 0.046(5) 0.015(4) 0.046(4)
C21 0.051(4) 0.100(6) 0.100(6) 0.042(5) 0.020(4) 0.035(4)
O7 0.072(4) 0.166(7) 0.107(5) 0.021(5) 0.012(4) 0.047(4)
O10 0.065(3) 0.080(4) 0.125(5) 0.024(3) 0.018(3) 0.010(3)
O9 0.162(6) 0.063(4) 0.103(5) 0.001(3) -0.024(4) -0.016(4)
C26 0.101(8) 0.170(12) 0.177(13) -0.006(10) 0.016(8) 0.080(9)
O8 0.118(5) 0.077(4) 0.121(5) 0.002(4) 0.033(4) 0.028(4)
O12 0.101(4) 0.110(5) 0.079(4) 0.006(3) -0.032(3) -0.018(4)
C27 0.170(12) 0.108(9) 0.103(9) -0.008(7) 0.040(8) 0.018(9)
C28 0.168(11) 0.118(9) 0.089(8) -0.046(6) 0.014(8) 0.012(8)
C29 0.129(9) 0.059(6) 0.179(12) -0.014(7) -0.038(8) -0.019(6)
C35 0.081(6) 0.166(10) 0.103(8) -0.001(7) -0.032(6) 0.007(6)
O11 0.110(4) 0.120(5) 0.056(3) -0.007(3) -0.006(3) 0.050(4)
C25 0.090(8) 0.191(13) 0.125(10) 0.003(9) 0.006(7) 0.063(9)
C34 0.145(9) 0.115(8) 0.063(6) -0.034(5) -0.009(6) 0.038(7)
C30 0.066(5) 0.069(6) 0.151(9) 0.007(6) -0.034(6) -0.014(4)
C36 0.070(6) 0.226(14) 0.109(9) -0.021(9) -0.017(6) -0.012(8)

loop_
_atom_type_symbol
_atom_type_description
_atom_type_scat_dispersion_real
_atom_type_scat_dispersion_imag
_atom_type_scat_source
C C 0.0033 0.0016 'International Tables Vol C Tables 4.2.6.8 and 6.1.1.4'
H H 0.0000 0.0000 'International Tables Vol C Tables 4.2.6.8 and 6.1.1.4'
N N 0.0061 0.0033 'International Tables Vol C Tables 4.2.6.8 and 6.1.1.4'
O O 0.0106 0.0060 'International Tables Vol C Tables 4.2.6.8 and 6.1.1.4'
Cl Cl 0.1484 0.1585 'International Tables Vol C Tables 4.2.6.8 and 6.1.1.4'
Cu Cu 0.3201 1.2651 'International Tables Vol C Tables 4.2.6.8 and 6.1.1.4'

loop_
_geom_angle_atom_site_label_1
_geom_angle_atom_site_label_2
_geom_angle_atom_site_label_3
_geom_angle
O11 C33 C34 108.4(7)
O10 C31 C32 108.4(8)
O11 C32 C31 111.5(7)
Cl2 Cu1 Cl3 99.30(8)
Cl2 Cu1 Cl4 137.02(9)
Cl3 Cu1 Cl4 98.48(7)
Cl2 Cu1 Cl1 98.89(7)
Cl3 Cu1 Cl1 129.32(7)
Cl4 Cu1 Cl1 99.42(6)
Cl8 Cu2 Cl7 98.48(7)
Cl8 Cu2 Cl5 137.96(8)
Cl7 Cu2 Cl5 97.60(7)
Cl8 Cu2 Cl6 101.00(7)
Cl7 Cu2 Cl6 131.96(7)
Cl5 Cu2 Cl6 96.45(6)
C5 N1 C1 113.2(4)
C16 O6 C17 114.4(6)
C15 O5 C14 112.6(6)
N1 C5 C6 109.1(4)
N1 C5 C4 109.9(4)
C6 C5 C4 113.9(4)
N2 C6 C5 111.9(4)
C12 O4 C13 117.0(7)
C5 C4 C3 112.1(5)
C8 O2 C9 124.2(8)
C10 O3 C11 116.3(7)
C18 O1 C7 114.3(6)
O5 C14 C13 108.7(6)
N1 C1 C2 111.1(5)
O3 C11 C12 112.5(6)
O5 C15 C16 109.0(6)
C2 C3 C4 109.2(5)
O6 C17 C18 112.4(7)
O6 C16 C15 110.1(6)
O2 C9 C10 118.9(9)
O4 C13 C14 108.2(7)
C1 C2 C3 111.5(5)
C8 C7 O1 114.0(7)
O4 C12 C11 112.2(7)
O2 C8 C7 120.7(10)
O1 C18 C17 110.2(6)
O3 C10 C9 115.4(8)
C19 N4 C23 113.2(4)
N4 C23 C22 109.8(4)
N4 C23 C24 107.3(4)
C22 C23 C24 114.8(5)
N3 C24 C23 111.0(4)
C23 C22 C21 111.4(5)
C20 C19 N4 111.1(5)
C19 C20 C21 111.4(6)
C20 C21 C22 110.1(5)
C25 O7 C36 114.4(9)
C31 O10 C30 112.1(7)
C29 O9 C28 113.3(8)
O8 C26 C25 109.8(10)
C26 O8 C27 114.9(9)
C35 O12 C34 114.1(7)
O8 C27 C28 111.2(10)
C27 C28 O9 118.6(9)
O9 C29 C30 110.5(8)
O12 C35 C36 109.0(8)
C33 O11 C32 111.2(8)
O7 C25 C26 112.5(10)
O12 C34 C33 113.2(8)
O10 C30 C29 110.8(7)
O7 C36 C35 111.4(9)

loop_
_geom_bond_atom_site_label_1
_geom_bond_atom_site_label_2
_geom_bond_distance
C33 O11 1.371(10)
C33 C34 1.473(12)
C31 O10 1.338(9)
C31 C32 1.492(12)
C32 O11 1.436(9)
Cu1 Cl2 2.2071(19)
Cu1 Cl3 2.2392(17)
Cu1 Cl4 2.2431(19)
Cu1 Cl1 2.2885(17)
Cu2 Cl8 2.2081(18)
Cu2 Cl7 2.2413(18)
Cu2 Cl5 2.2590(17)
Cu2 Cl6 2.2884(18)
N1 C5 1.480(6)
N1 C1 1.484(7)
N2 C6 1.484(6)
O6 C16 1.403(8)
O6 C17 1.433(9)
O5 C15 1.410(8)
O5 C14 1.421(8)
C5 C6 1.516(7)
C5 C4 1.518(7)
O4 C12 1.339(9)
O4 C13 1.403(8)
C4 C3 1.533(8)
O2 C8 1.332(10)
O2 C9 1.337(11)
O3 C10 1.361(9)
O3 C11 1.431(8)
O1 C18 1.418(9)
O1 C7 1.458(10)
C14 C13 1.460(10)
C1 C2 1.503(9)
C11 C12 1.439(11)
C15 C16 1.479(10)
C3 C2 1.506(9)
C17 C18 1.456(11)
C9 C10 1.367(12)
C7 C8 1.405(12)
N4 C19 1.489(7)
N4 C23 1.491(6)
C23 C22 1.504(7)
C23 C24 1.513(7)
N3 C24 1.477(6)
C22 C21 1.519(8)
C19 C20 1.487(9)
C20 C21 1.509(9)
O7 C25 1.341(11)
O7 C36 1.412(12)
O10 C30 1.442(9)
O9 C29 1.363(10)
O9 C28 1.451(11)
C26 O8 1.382(12)
C26 C25 1.459(14)
O8 C27 1.398(12)
O12 C35 1.350(10)
O12 C34 1.423(10)
C27 C28 1.438(14)
C29 C30 1.493(12)
C35 C36 1.496(13)

loop_
_geom_hbond_atom_site_label_D
_geom_hbond_atom_site_label_H
_geom_hbond_atom_site_label_A
_geom_hbond_distance_DH
_geom_hbond_distance_HA
_geom_hbond_distance_DA
_geom_hbond_angle_DHA
_geom_hbond_site_symmetry_A
C30 H30B Cl2 0.97 2.80 3.749(8) 165.7 1_445
C29 H29B Cl1 0.97 2.91 3.722(10) 141.9 1_445
C26 H26A Cl1 0.97 2.85 3.725(11) 149.7 1_545
C19 H19B Cl4 0.97 2.84 3.536(7) 129.5 2_665
C24 H24B Cl4 0.97 2.75 3.673(6) 158.9 .
N3 H3E O9 0.89 2.41 2.868(7) 112.6 .
N3 H3E O10 0.89 2.08 2.907(7) 155.0 .
N3 H3D O8 0.89 2.00 2.855(7) 160.3 .
N3 H3D O7 0.89 2.39 2.912(7) 117.7 .
N3 H3C O11 0.89 2.50 3.042(7) 119.8 .
N3 H3C O12 0.89 1.98 2.835(7) 161.1 .
N4 H4D Cl1 0.89 2.27 3.154(5) 169.7 2_665
N4 H4C Cl3 0.89 2.36 3.084(5) 139.1 .
C18 H18B Cl3 0.97 2.91 3.763(9) 147.3 .
C7 H7B Cl3 0.97 2.70 3.648(9) 164.2 .
C9 H9A Cl2 0.97 2.94 3.576(10) 124.5 1_455
C11 H11B Cl6 0.97 2.80 3.445(7) 124.9 1_455
C11 H11A Cl8 0.97 2.89 3.607(8) 131.4 1_455
C1 H1D Cl5 0.97 2.85 3.542(7) 128.8 2_666
C1 H1C Cl7 0.97 2.95 3.454(7) 113.5 1_565
C4 H4B O3 0.97 2.57 3.438(7) 149.6 .
C6 H6A Cl5 0.97 2.72 3.642(6) 158.0 1_565
N2 H2C O1 0.89 1.88 2.766(6) 172.2 .
N2 H2B O5 0.89 2.02 2.873(6) 159.5 .
N2 H2A O3 0.89 2.05 2.931(7) 169.8 .
N1 H1B Cl5 0.89 2.92 3.391(5) 115.1 2_666
N1 H1B Cl6 0.89 2.33 3.194(5) 165.1 2_666
N1 H1A Cl7 0.89 2.47 3.150(5) 133.9 1_565
N1 H1A Cl5 0.89 2.90 3.653(5) 143.8 1_565
C33 H33A Cl7 0.97 2.79 3.747(9) 167.6 .
